data_7245970
loop_
_publ_author_name
'Garc\'ia-Raso, Angel'
'Terr\'on, Angel'
'Fiol, Juan J.'
'L\'opez-Zafra, Adela'
'Pic\'o, Gemma'
'V\'azquez-L\'opez, Ezequiel M.'
'Barcel\'o-Oliver, Miquel'
'Frontera, Antonio'

_publ_section_title
;
 Synthesis, structural characterization and DFT study of
 N-(pyrimidyl)-\w-amino acids/peptide: \b-alanine, \g-aminobutyric acid,
 5-aminovaleric acid, 6-aminohexanoic acid and glycylglycine
;
_journal_issue 2
_journal_name_full CrystEngComm
_journal_page_first 233
_journal_page_last 244
_journal_paper_doi 10.1039/D2CE01293F
_journal_volume 25
_journal_year 2023
_chemical_formula_moiety 'C8 H10 N4 O3'
_chemical_formula_sum 'C8 H10 N4 O3'
_chemical_formula_weight 210.194
_space_group_crystal_system monoclinic
_space_group_IT_number 14
_space_group_name_Hall '-P 2yn'
_space_group_name_H-M_alt 'P 1 21/n 1'
_symmetry_Int_Tables_number 14
_atom_sites_solution_primary direct
_audit_creation_date 2022-11-14
_audit_creation_method
;
Olex2 1.5
(compiled 2022.04.07 svn.rca3783a0 for OlexSys, GUI svn.r6498)
;
_audit_update_record
;
2022-11-14 deposited with the CCDC.	2022-11-24 downloaded from the CCDC.
;
_cell_angle_alpha 90
_cell_angle_beta 99.168(2)
_cell_angle_gamma 90
_cell_formula_units_Z 4
_cell_length_a 4.6981(2)
_cell_length_b 14.0421(6)
_cell_length_c 14.3987(8)
_cell_measurement_reflns_used 5264
_cell_measurement_temperature 100(2)
_cell_measurement_theta_max 28.31
_cell_measurement_theta_min 2.87
_cell_volume 937.76(8)
_computing_cell_refinement 'Bruker SAINT'
_computing_data_collection 'Bruker APEX3'
_computing_data_reduction 'Bruker SAINT'
_computing_molecular_graphics 'Olex2 1.5 (Dolomanov et al., 2009)'
_computing_publication_material 'Olex2 1.5 (Dolomanov et al., 2009)'
_computing_structure_refinement 'olex2.refine 1.5 (Bourhis et al., 2015)'
_computing_structure_solution 'SHELXS  (Sheldrick, 2008)'
_diffrn_ambient_temperature 100.15
_diffrn_measured_fraction_theta_full 0.9976
_diffrn_measured_fraction_theta_max 0.9970
_diffrn_measurement_device_type 'Bruker D8 Venture Photon 100 CMOS'
_diffrn_measurement_method '\f and \w scans'
_diffrn_radiation_type 'Mo K\a'
_diffrn_radiation_wavelength 0.71073
_diffrn_reflns_av_R_equivalents 0.0294
_diffrn_reflns_av_unetI/netI 0.0266
_diffrn_reflns_Laue_measured_fraction_full 0.9976
_diffrn_reflns_Laue_measured_fraction_max 0.9970
_diffrn_reflns_limit_h_max 6
_diffrn_reflns_limit_h_min -6
_diffrn_reflns_limit_k_max 18
_diffrn_reflns_limit_k_min -18
_diffrn_reflns_limit_l_max 19
_diffrn_reflns_limit_l_min -19
_diffrn_reflns_number 9730
_diffrn_reflns_point_group_measured_fraction_full 0.9976
_diffrn_reflns_point_group_measured_fraction_max 0.9970
_diffrn_reflns_theta_full 25.2417
_diffrn_reflns_theta_max 28.32
_diffrn_reflns_theta_min 2.87
_exptl_absorpt_coefficient_mu 0.117
_exptl_absorpt_correction_T_max 0.7457
_exptl_absorpt_correction_T_min 0.7041
_exptl_absorpt_correction_type multi-scan
_exptl_absorpt_process_details 'SADABS-2016/2 (Bruker AXS Inc.)'
_exptl_crystal_colour yellow
_exptl_crystal_colour_primary yellow
_exptl_crystal_density_diffrn 1.489
_exptl_crystal_density_method 'not measured'
_exptl_crystal_description prism
_exptl_crystal_F_000 440.353
_exptl_crystal_size_max 0.257
_exptl_crystal_size_mid 0.111
_exptl_crystal_size_min 0.093
_refine_diff_density_max 0.2661
_refine_diff_density_min -0.2617
_refine_diff_density_rms 0.0611
_refine_ls_d_res_high 0.7490
_refine_ls_d_res_low 7.1074
_refine_ls_goodness_of_fit_ref 1.0525
_refine_ls_hydrogen_treatment mixed
_refine_ls_matrix_type full
_refine_ls_number_constraints 12
_refine_ls_number_parameters 148
_refine_ls_number_reflns 2333
_refine_ls_number_restraints 0
_refine_ls_restrained_S_all 1.0525
_refine_ls_R_factor_all 0.0436
_refine_ls_R_factor_gt 0.0363
_refine_ls_shift/su_max -0.0009
_refine_ls_shift/su_mean 0.0000
_refine_ls_structure_factor_coef Fsqd
_refine_ls_weighting_details 'w=1/[\s^2^(Fo^2^)+(0.0446P)^2^+0.3287P] where P=(Fo^2^+2Fc^2^)/3'
_refine_ls_weighting_scheme calc
_refine_ls_wR_factor_gt 0.0889
_refine_ls_wR_factor_ref 0.0930
_reflns_Friedel_coverage 0.0
_reflns_limit_h_max 5
_reflns_limit_h_min -6
_reflns_limit_k_max 18
_reflns_limit_k_min 0
_reflns_limit_l_max 19
_reflns_limit_l_min -4
_reflns_number_gt 2019
_reflns_number_total 2333
_reflns_threshold_expression I>=2u(I)
_cod_data_source_file d2ce01293f2.cif
_cod_data_source_block 32059501_0m
_cod_depositor_comments 'Adding full bibliography for 7245964--7245971.cif.'
_cod_original_sg_symbol_Hall '-P 2ybc (x-z,y,z)'
_cod_database_code 7245970
_olex2_refinement_description
;
1. Fixed Uiso
 At 1.2 times of:
  All C(H) groups, All C(H,H) groups
2.a Secondary CH2 refined with riding coordinates:
 C3(H3a,H3b), C6(H6a,H6b)
2.b Aromatic/amide H refined with riding coordinates:
 C6'(H6'), C4'(H4'), C5'(H5')
;
_olex2_submission_special_instructions 'No special instructions were received'

loop_
_space_group_symop_id
_space_group_symop_operation_xyz
1 x,y,z
2 -x+1/2,y+1/2,-z+1/2
3 -x,-y,-z
4 x-1/2,-y-1/2,z-1/2

loop_
_atom_site_label
_atom_site_type_symbol
_atom_site_fract_x
_atom_site_fract_y
_atom_site_fract_z
_atom_site_U_iso_or_equiv
_atom_site_adp_type
_atom_site_occupancy
_atom_site_refinement_flags_posn
O1 O -0.24044(18) 0.52438(6) 0.40770(6) 0.01776(19) Uani 1.000000 .
H1 H -0.161(4) 0.5112(14) 0.3479(15) 0.055(6) Uiso 1.000000 .
C2 C -0.1368(2) 0.60421(8) 0.44571(7) 0.0132(2) Uani 1.000000 .
O2 O 0.04462(17) 0.65316(6) 0.41636(5) 0.01730(19) Uani 1.000000 .
C3 C -0.2735(2) 0.63158(8) 0.52968(8) 0.0157(2) Uani 1.000000 .
H3a H -0.4773(2) 0.64927(8) 0.50819(8) 0.0189(3) Uiso 1.000000 R
H3b H -0.2709(2) 0.57593(8) 0.57201(8) 0.0189(3) Uiso 1.000000 R
N4 N -0.1260(2) 0.71062(7) 0.58169(6) 0.0141(2) Uani 1.000000 .
H4 H 0.056(4) 0.7178(10) 0.5842(10) 0.024(4) Uiso 1.000000 .
C5 C -0.2665(2) 0.76730(8) 0.63365(7) 0.0128(2) Uani 1.000000 .
O5 O -0.52549(17) 0.75876(6) 0.63674(6) 0.0219(2) Uani 1.000000 .
C6 C -0.0841(2) 0.84376(8) 0.69075(8) 0.0155(2) Uani 1.000000 .
H6a H 0.0680(2) 0.81263(8) 0.73613(8) 0.0186(3) Uiso 1.000000 R
H6b H 0.0117(2) 0.88320(8) 0.64781(8) 0.0186(3) Uiso 1.000000 R
N7 N -0.2545(2) 0.90440(7) 0.74121(7) 0.0148(2) Uani 1.000000 .
H7 H -0.304(3) 0.8833(10) 0.7953(10) 0.023(4) Uiso 1.000000 .
N1' N -0.5754(2) 1.02590(6) 0.75212(6) 0.0146(2) Uani 1.000000 .
C2' C -0.3914(2) 0.98226(7) 0.70193(7) 0.0140(2) Uani 1.000000 .
N3' N -0.3345(2) 1.01207(7) 0.61828(7) 0.0212(2) Uani 1.000000 .
C4' C -0.4679(3) 1.09151(9) 0.58454(8) 0.0256(3) Uani 1.000000 .
H4' H -0.4294(3) 1.11524(9) 0.52601(8) 0.0307(3) Uiso 1.000000 R
C5' C -0.6592(3) 1.14130(9) 0.62987(9) 0.0258(3) Uani 1.000000 .
H5' H -0.7520(3) 1.19760(9) 0.60400(9) 0.0309(3) Uiso 1.000000 R
C6' C -0.7075(3) 1.10459(8) 0.71480(8) 0.0196(2) Uani 1.000000 .
H6' H -0.8392(3) 1.13628(8) 0.74794(8) 0.0235(3) Uiso 1.000000 R

loop_
_atom_site_aniso_label
_atom_site_aniso_U_11
_atom_site_aniso_U_22
_atom_site_aniso_U_33
_atom_site_aniso_U_12
_atom_site_aniso_U_13
_atom_site_aniso_U_23
O1 0.0196(4) 0.0173(4) 0.0173(4) -0.0047(3) 0.0057(3) -0.0030(3)
C2 0.0109(5) 0.0142(5) 0.0141(5) 0.0024(4) 0.0006(4) 0.0010(4)
O2 0.0184(4) 0.0169(4) 0.0180(4) -0.0028(3) 0.0072(3) -0.0013(3)
C3 0.0121(5) 0.0176(5) 0.0182(5) -0.0022(4) 0.0045(4) -0.0033(4)
N4 0.0081(4) 0.0178(5) 0.0169(4) -0.0006(3) 0.0035(3) -0.0036(4)
C5 0.0109(5) 0.0151(5) 0.0125(5) 0.0015(4) 0.0024(4) 0.0013(4)
O5 0.0099(4) 0.0286(5) 0.0283(4) -0.0026(3) 0.0065(3) -0.0105(4)
C6 0.0117(5) 0.0166(5) 0.0186(5) 0.0003(4) 0.0041(4) -0.0042(4)
N7 0.0157(4) 0.0152(4) 0.0143(4) 0.0025(3) 0.0049(4) -0.0005(3)
N1' 0.0160(4) 0.0125(4) 0.0151(4) 0.0004(3) 0.0019(3) -0.0013(3)
C2' 0.0140(5) 0.0139(5) 0.0137(5) -0.0030(4) 0.0015(4) -0.0033(4)
N3' 0.0279(5) 0.0213(5) 0.0150(4) 0.0003(4) 0.0056(4) 0.0007(4)
C4' 0.0380(7) 0.0230(6) 0.0154(5) -0.0005(5) 0.0032(5) 0.0038(5)
C5' 0.0381(7) 0.0162(5) 0.0212(6) 0.0044(5) -0.0007(5) 0.0024(5)
C6' 0.0223(6) 0.0152(5) 0.0205(5) 0.0025(4) 0.0009(4) -0.0024(4)

loop_
_atom_type_symbol
_atom_type_scat_dispersion_real
_atom_type_scat_dispersion_imag
_atom_type_scat_Cromer_Mann_a1
_atom_type_scat_Cromer_Mann_a2
_atom_type_scat_Cromer_Mann_a3
_atom_type_scat_Cromer_Mann_a4
_atom_type_scat_Cromer_Mann_b1
_atom_type_scat_Cromer_Mann_b2
_atom_type_scat_Cromer_Mann_b3
_atom_type_scat_Cromer_Mann_b4
_atom_type_scat_Cromer_Mann_c
_atom_type_scat_source
_atom_type_scat_dispersion_source
C 0.00347 0.00161 2.31000 1.02000 1.58860 0.86500 20.84390 10.20750 0.56870 51.65120 0.21560 'International Tables Volume C Table 6.1.1.4 (pp. 500-502)' 'Henke, Gullikson and Davis, At. Data and Nucl. Data Tables, 1993, 54, 2'
H 0.00000 0.00000 0.49300 0.32291 0.14019 0.04081 10.51090 26.12570 3.14236 57.79970 0.00304 'International Tables Volume C Table 6.1.1.4 (pp. 500-502)' 'Henke, Gullikson and Davis, At. Data and Nucl. Data Tables, 1993, 54, 2'
N 0.00653 0.00323 12.21260 3.13220 2.01250 1.16630 0.00570 9.89330 28.99750 0.58260 -11.52900 'International Tables Volume C Table 6.1.1.4 (pp. 500-502)' 'Henke, Gullikson and Davis, At. Data and Nucl. Data Tables, 1993, 54, 2'
O 0.01158 0.00611 3.04850 2.28680 1.54630 0.86700 13.27710 5.70110 0.32390 32.90890 0.25080 'International Tables Volume C Table 6.1.1.4 (pp. 500-502)' 'Henke, Gullikson and Davis, At. Data and Nucl. Data Tables, 1993, 54, 2'

loop_
_geom_angle_atom_site_label_1
_geom_angle_atom_site_label_2
_geom_angle_atom_site_label_3
_geom_angle
_geom_angle_site_symmetry_1
_geom_angle_site_symmetry_3
_geom_angle_publ_flag
C2 O1 H1 110.6(11) . . ?
O2 C2 O1 124.85(10) . . ?
C3 C2 O1 112.15(9) . . ?
C3 C2 O2 122.97(10) . . ?
H3a C3 C2 109.14(6) . . ?
H3b C3 C2 109.14(6) . . ?
H3b C3 H3a 107.9 . . ?
N4 C3 C2 112.32(9) . . ?
N4 C3 H3a 109.14(6) . . ?
N4 C3 H3b 109.14(6) . . ?
H4 N4 C3 120.2(10) . . ?
C5 N4 C3 120.43(9) . . ?
C5 N4 H4 119.1(10) . . ?
O5 C5 N4 122.78(10) . . ?
C6 C5 N4 115.77(9) . . ?
C6 C5 O5 121.44(9) . . ?
H6a C6 C5 109.18(6) . . ?
H6b C6 C5 109.18(6) . . ?
H6b C6 H6a 107.9 . . ?
N7 C6 C5 112.15(9) . . ?
N7 C6 H6a 109.18(6) . . ?
N7 C6 H6b 109.18(6) . . ?
H7 N7 C6 119.0(9) . . ?
C2' N7 C6 122.30(9) . . ?
C2' N7 H7 117.3(9) . . ?
C6' N1' C2' 116.95(10) . . ?
N1' C2' N7 116.42(9) . . ?
N3' C2' N7 118.69(10) . . ?
N3' C2' N1' 124.88(10) . . ?
C4' N3' C2' 116.03(10) . . ?
H4' C4' N3' 118.15(7) . . ?
C5' C4' N3' 123.70(11) . . ?
C5' C4' H4' 118.15(7) . . ?
H5' C5' C4' 121.91(7) . . ?
C6' C5' C4' 116.19(11) . . ?
C6' C5' H5' 121.91(7) . . ?
C5' C6' N1' 122.25(11) . . ?
H6' C6' N1' 118.88(6) . . ?
H6' C6' C5' 118.88(7) . . ?

loop_
_geom_bond_atom_site_label_1
_geom_bond_atom_site_label_2
_geom_bond_distance
_geom_bond_site_symmetry_2
_geom_bond_publ_flag
O1 H1 1.01(2) . ?
O1 C2 1.3070(13) . ?
C2 O2 1.2217(13) . ?
C2 C3 1.5062(15) . ?
C3 H3a 0.9900 . ?
C3 H3b 0.9900 . ?
C3 N4 1.4517(14) . ?
N4 H4 0.857(16) . ?
N4 C5 1.3364(14) . ?
C5 O5 1.2307(13) . ?
C5 C6 1.5291(15) . ?
C6 H6a 0.9900 . ?
C6 H6b 0.9900 . ?
C6 N7 1.4419(13) . ?
N7 H7 0.898(15) . ?
N7 C2' 1.3464(14) . ?
N1' C2' 1.3578(14) . ?
N1' C6' 1.3375(14) . ?
C2' N3' 1.3419(15) . ?
N3' C4' 1.3329(16) . ?
C4' H4' 0.9500 . ?
C4' C5' 1.3816(18) . ?
C5' H5' 0.9500 . ?
C5' C6' 1.3789(17) . ?
C6' H6' 0.9500 . ?

loop_
_geom_torsion_atom_site_label_1
_geom_torsion_atom_site_label_2
_geom_torsion_atom_site_label_3
_geom_torsion_atom_site_label_4
_geom_torsion
_geom_torsion_site_symmetry_1
_geom_torsion_site_symmetry_2
_geom_torsion_site_symmetry_3
_geom_torsion_site_symmetry_4
_geom_torsion_publ_flag
O1 C2 C3 N4 170.03(9) . . . . ?
C2 C3 N4 C5 154.60(9) . . . . ?
C3 N4 C5 O5 -3.48(12) . . . . ?
C3 N4 C5 C6 175.85(10) . . . . ?
N4 C5 C6 N7 177.32(10) . . . . ?
C5 C6 N7 C2' -86.60(10) . . . . ?
C6 N7 C2' N1' 171.40(10) . . . . ?
C6 N7 C2' N3' -9.78(11) . . . . ?
N7 C2' N1' C6' 178.48(10) . . . . ?
N7 C2' N3' C4' -177.52(11) . . . . ?
N1' C2' N3' C4' 1.18(13) . . . . ?
N1' C6' C5' C4' 0.69(14) . . . . ?
C2' N3' C4' C5' -1.20(13) . . . . ?
N3' C4' C5' C6' 0.33(15) . . . . ?
